data_4076728
loop_
_publ_author_name
'Ganesan, Mani'
'B\'erub\'e, Christian D.'
'Gambarotta, Sandro'
'Yap, Glenn P. A.'

_publ_section_title
;
 Effect of the Alkali-Metal Cation on the Bonding Mode of
 2,5-Dimethylpyrrole in Divalent Samarium and Ytterbium Complexes
;
_journal_issue 8
_journal_name_full Organometallics
_journal_page_first 1707
_journal_page_last 1713
_journal_paper_doi 10.1021/om0109915
_journal_volume 21
_journal_year 2002
_chemical_formula_sum 'C32 H52 Cl2 Li2 N4 O2 Yb2'
_chemical_formula_weight 955.64
_chemical_name_systematic ?
_space_group_IT_number 14
_symmetry_cell_setting monoclinic
_symmetry_space_group_name_Hall '-P 2ybc'
_symmetry_space_group_name_H-M 'P 1 21/c 1'
_atom_sites_solution_hydrogens geom
_atom_sites_solution_primary direct
_atom_sites_solution_secondary difmap
_audit_creation_method SHELXL-97
_cell_angle_alpha 90.00
_cell_angle_beta 109.508(3)
_cell_angle_gamma 90.00
_cell_formula_units_Z 2
_cell_length_a 11.475(2)
_cell_length_b 11.541(2)
_cell_length_c 15.711(3)
_cell_measurement_reflns_used 'reflections from 60 data frames'
_cell_measurement_temperature 203(2)
_cell_measurement_theta_max 28.29
_cell_measurement_theta_min 1.47
_cell_volume 1961.2(6)
_computing_cell_refinement 'Bruker SMART'
_computing_data_collection 'Bruker SMART'
_computing_data_reduction 'Bruker SHELXTL'
_computing_molecular_graphics 'Bruker SHELXTL'
_computing_publication_material 'Bruker SHELXTL'
_computing_structure_refinement 'SHELXL-97 (Sheldrick, 1997)'
_computing_structure_solution 'SHELXS-97 (Sheldrick, 1990)'
_diffrn_ambient_temperature 203(2)
_diffrn_measured_fraction_theta_full 0.997
_diffrn_measured_fraction_theta_max 0.997
_diffrn_measurement_device_type 'CCD area detector'
_diffrn_measurement_method 'phi and omega scans'
_diffrn_radiation_monochromator graphite
_diffrn_radiation_source 'fine-focus sealed tube'
_diffrn_radiation_type MoK\a
_diffrn_radiation_wavelength 0.71073
_diffrn_reflns_av_R_equivalents 0.1429
_diffrn_reflns_av_sigmaI/netI 0.1571
_diffrn_reflns_limit_h_max 12
_diffrn_reflns_limit_h_min -12
_diffrn_reflns_limit_k_max 12
_diffrn_reflns_limit_k_min 0
_diffrn_reflns_limit_l_max 17
_diffrn_reflns_limit_l_min 0
_diffrn_reflns_number 15360
_diffrn_reflns_theta_full 23.25
_diffrn_reflns_theta_max 23.25
_diffrn_reflns_theta_min 1.88
_diffrn_standards_decay_% <1
_diffrn_standards_number '50 standard frames at start and end'
_exptl_absorpt_coefficient_mu 4.905
_exptl_absorpt_correction_T_max 0.862139
_exptl_absorpt_correction_T_min 0.216347
_exptl_absorpt_correction_type multi-scan
_exptl_absorpt_process_details 'Blessing,R., Acta Cryst. (1995) A51 33-38.'
_exptl_crystal_colour red
_exptl_crystal_density_diffrn 1.618
_exptl_crystal_density_method 'not measured'
_exptl_crystal_description block
_exptl_crystal_F_000 936
_exptl_crystal_size_max 0.20
_exptl_crystal_size_mid 0.20
_exptl_crystal_size_min 0.01
_refine_diff_density_max 2.281
_refine_diff_density_min -1.553
_refine_diff_density_rms 0.194
_refine_ls_extinction_method none
_refine_ls_goodness_of_fit_ref 1.022
_refine_ls_hydrogen_treatment mixed
_refine_ls_matrix_type full
_refine_ls_number_parameters 199
_refine_ls_number_reflns 2804
_refine_ls_number_restraints 0
_refine_ls_restrained_S_all 1.022
_refine_ls_R_factor_all 0.0771
_refine_ls_R_factor_gt 0.0536
_refine_ls_shift/su_max 0.000
_refine_ls_shift/su_mean 0.000
_refine_ls_structure_factor_coef Fsqd
_refine_ls_weighting_details 'calc w=1/[\s^2^(Fo^2^)+(0.0600P)^2^+0.0000P] where P=(Fo^2^+2Fc^2^)/3'
_refine_ls_weighting_scheme calc
_refine_ls_wR_factor_gt 0.1214
_refine_ls_wR_factor_ref 0.1262
_reflns_number_gt 1854
_reflns_number_total 2804
_reflns_threshold_expression >2sigma(I)
_cod_duplicate_entry 4076727
_cod_data_source_file om0109915.cif
_cod_data_source_block sg308
_cod_depositor_comments
;
The following automatic conversions were performed:

'_symmetry_cell_setting' value 'Monoclinic' changed to 'monoclinic'
according to /home/saulius/struct/CIF-dictionaries/cif_core.dic
dictionary named 'cif_core.dic' version 2.4.1 from 2010-06-29.

Automatic conversion script
Id: cif_fix_values 1715 2011-07-08 13:25:40Z adriana 
;
_cod_original_cell_volume 1961.3(6)
_cod_original_sg_symbol_H-M P2(1)/c
_cod_database_code 4076728

loop_
_symmetry_equiv_pos_as_xyz
'x, y, z'
'-x, y+1/2, -z+1/2'
'-x, -y, -z'
'x, -y-1/2, z-1/2'

loop_
_atom_site_label
_atom_site_type_symbol
_atom_site_fract_x
_atom_site_fract_y
_atom_site_fract_z
_atom_site_U_iso_or_equiv
_atom_site_adp_type
_atom_site_occupancy
_atom_site_symmetry_multiplicity
_atom_site_calc_flag
_atom_site_refinement_flags
Yb Yb 0.98956(5) 0.33296(4) 1.01378(4) 0.0460(2) Uani 1 1 d .
Cl Cl 0.9359(3) 0.5246(2) 1.0933(2) 0.0552(9) Uani 1 1 d .
Li Li 0.7014(17) 0.5033(19) 0.8460(15) 0.053(6) Uani 1 1 d .
N1 N 0.7531(9) 0.3421(9) 0.8948(6) 0.043(3) Uani 1 1 d .
N2 N 1.2221(9) 0.3406(10) 1.1375(7) 0.045(3) Uani 1 1 d .
O1 O 0.5424(8) 0.5007(8) 0.7610(7) 0.072(3) Uani 1 1 d .
C1 C 0.6786(14) 0.3358(14) 1.0261(10) 0.075(5) Uani 1 1 d .
H1A H 0.5930 0.3107 1.0031 0.113 Uiso 1 1 calc R
H1B H 0.6820 0.4197 1.0238 0.113 Uiso 1 1 calc R
H1C H 0.7157 0.3100 1.0881 0.113 Uiso 1 1 calc R
C2 C 0.7470(12) 0.2855(11) 0.9702(11) 0.060(4) Uani 1 1 d .
C3 C 0.8036(12) 0.1748(12) 0.9775(12) 0.073(5) Uani 1 1 d .
H3A H 0.7964 0.1100 1.0168 0.088 Uiso 1 1 calc R
C4 C 0.8449(15) 0.1681(15) 0.9043(14) 0.086(5) Uani 1 1 d .
H4A H 0.8762 0.0968 0.8844 0.103 Uiso 1 1 calc R
C5 C 0.8117(12) 0.2665(11) 0.8542(12) 0.058(4) Uani 1 1 d .
C6 C 0.8219(15) 0.2955(14) 0.7654(11) 0.087(6) Uani 1 1 d .
H6A H 0.7515 0.2638 0.7179 0.130 Uiso 1 1 calc R
H6B H 0.8975 0.2628 0.7610 0.130 Uiso 1 1 calc R
H6C H 0.8233 0.3791 0.7590 0.130 Uiso 1 1 calc R
C7 C 1.1319(13) 0.3411(13) 1.2632(9) 0.069(4) Uani 1 1 d .
H7A H 1.1964 0.3151 1.3173 0.104 Uiso 1 1 calc R
H7B H 1.0519 0.3182 1.2659 0.104 Uiso 1 1 calc R
H7C H 1.1352 0.4248 1.2588 0.104 Uiso 1 1 calc R
C8 C 1.1506(11) 0.2877(12) 1.1827(9) 0.048(4) Uani 1 1 d .
C9 C 1.1123(13) 0.1814(12) 1.1465(13) 0.075(5) Uani 1 1 d .
H9A H 1.0734 0.1214 1.1732 0.090 Uiso 1 1 calc R
C10 C 1.1614(13) 0.1635(11) 1.0750(12) 0.071(5) Uani 1 1 d .
H10A H 1.1645 0.0890 1.0445 0.085 Uiso 1 1 calc R
C11 C 1.2311(12) 0.2635(12) 1.0737(11) 0.058(4) Uani 1 1 d .
C12 C 1.3117(14) 0.2875(13) 1.0190(12) 0.079(5) Uani 1 1 d .
H12A H 1.3936 0.2567 1.0497 0.118 Uiso 1 1 calc R
H12B H 1.3170 0.3705 1.0114 0.118 Uiso 1 1 calc R
H12C H 1.2771 0.2510 0.9603 0.118 Uiso 1 1 calc R
C13 C 0.4520(15) 0.4168(13) 0.7654(13) 0.087(6) Uani 1 1 d .
H13A H 0.4944 0.3451 0.7921 0.104 Uiso 1 1 calc R
H13B H 0.3976 0.3989 0.7040 0.104 Uiso 1 1 calc R
C14 C 0.3783(18) 0.4562(18) 0.8177(14) 0.116(7) Uani 1 1 d .
H14A H 0.3202 0.3960 0.8197 0.174 Uiso 1 1 calc R
H14B H 0.3332 0.5253 0.7901 0.174 Uiso 1 1 calc R
H14C H 0.4316 0.4740 0.8786 0.174 Uiso 1 1 calc R
C15 C 0.5003(16) 0.5881(14) 0.6901(15) 0.098(6) Uani 1 1 d .
H15A H 0.5498 0.6585 0.7092 0.118 Uiso 1 1 calc R
H15B H 0.4140 0.6077 0.6813 0.118 Uiso 1 1 calc R
C16 C 0.510(2) 0.548(2) 0.6031(17) 0.145(9) Uani 1 1 d .
H16A H 0.4858 0.6095 0.5589 0.217 Uiso 1 1 calc R
H16B H 0.4565 0.4813 0.5816 0.217 Uiso 1 1 calc R
H16C H 0.5951 0.5254 0.6119 0.217 Uiso 1 1 calc R

loop_
_atom_site_aniso_label
_atom_site_aniso_U_11
_atom_site_aniso_U_22
_atom_site_aniso_U_33
_atom_site_aniso_U_23
_atom_site_aniso_U_13
_atom_site_aniso_U_12
Yb 0.0326(4) 0.0278(3) 0.0588(4) 0.0015(3) -0.0098(3) -0.0009(3)
Cl 0.054(2) 0.041(2) 0.061(2) 0.0009(14) 0.0063(19) 0.0012(14)
Li 0.018(11) 0.058(12) 0.066(16) -0.001(11) -0.009(11) -0.001(10)
N1 0.049(7) 0.040(6) 0.028(6) 0.005(5) -0.002(5) -0.003(5)
N2 0.032(6) 0.051(7) 0.046(7) 0.002(6) 0.003(6) -0.006(5)
O1 0.039(5) 0.059(6) 0.088(8) 0.012(6) -0.019(5) -0.001(5)
C1 0.062(10) 0.076(11) 0.072(11) 0.021(9) 0.002(9) -0.021(9)
C2 0.033(8) 0.036(8) 0.085(12) -0.005(8) -0.016(9) -0.009(6)
C3 0.035(8) 0.041(9) 0.113(14) 0.021(9) -0.014(9) -0.024(7)
C4 0.060(11) 0.047(10) 0.128(16) -0.031(12) 0.001(11) -0.011(9)
C5 0.038(9) 0.030(8) 0.084(12) -0.010(7) -0.010(8) 0.007(6)
C6 0.068(12) 0.099(14) 0.064(12) -0.038(9) -0.016(10) -0.001(9)
C7 0.054(10) 0.084(11) 0.062(10) 0.014(9) 0.008(8) -0.013(8)
C8 0.029(8) 0.058(9) 0.043(9) 0.009(7) -0.008(7) 0.005(6)
C9 0.041(9) 0.043(9) 0.119(14) 0.038(9) 0.000(10) 0.010(7)
C10 0.042(9) 0.021(7) 0.111(13) -0.006(8) -0.026(9) -0.003(7)
C11 0.035(8) 0.040(9) 0.078(12) 0.014(7) -0.009(8) 0.011(6)
C12 0.054(10) 0.073(11) 0.111(14) 0.009(9) 0.030(11) 0.024(8)
C13 0.056(11) 0.063(11) 0.109(15) -0.003(10) -0.015(11) -0.027(8)
C14 0.081(15) 0.14(2) 0.122(18) -0.016(14) 0.032(15) -0.021(12)
C15 0.065(12) 0.056(11) 0.138(18) 0.013(11) -0.013(12) 0.013(8)
C16 0.11(2) 0.17(3) 0.15(2) 0.036(19) 0.042(18) 0.023(16)

loop_
_atom_type_symbol
_atom_type_description
_atom_type_scat_dispersion_real
_atom_type_scat_dispersion_imag
_atom_type_scat_source
C C 0.0033 0.0016 'International Tables Vol C Tables 4.2.6.8 and 6.1.1.4'
H H 0.0000 0.0000 'International Tables Vol C Tables 4.2.6.8 and 6.1.1.4'
Li Li -0.0003 0.0001 'International Tables Vol C Tables 4.2.6.8 and 6.1.1.4'
N N 0.0061 0.0033 'International Tables Vol C Tables 4.2.6.8 and 6.1.1.4'
Cl Cl 0.1484 0.1585 'International Tables Vol C Tables 4.2.6.8 and 6.1.1.4'
Yb Yb -0.3850 5.5486 'International Tables Vol C Tables 4.2.6.8 and 6.1.1.4'
O O 0.0106 0.0060 'International Tables Vol C Tables 4.2.6.8 and 6.1.1.4'

loop_
_geom_angle_atom_site_label_1
_geom_angle_atom_site_label_2
_geom_angle_atom_site_label_3
_geom_angle
_geom_angle_site_symmetry_1
_geom_angle_site_symmetry_3
Cl Yb C2 118.9(4) 3_767 .
Cl Yb Cl 87.63(11) 3_767 .
C2 Yb Cl 84.8(3) . .
Cl Yb C3 132.1(4) 3_767 .
C2 Yb C3 30.4(4) . .
Cl Yb C3 111.2(4) . .
Cl Yb C9 132.9(4) 3_767 .
C2 Yb C9 106.9(5) . .
Cl Yb C9 108.0(4) . .
C3 Yb C9 84.2(4) . .
Cl Yb C10 108.5(4) 3_767 .
C2 Yb C10 120.7(4) . .
Cl Yb C10 132.4(4) . .
C3 Yb C10 91.0(4) . .
C9 Yb C10 30.5(4) . .
Cl Yb C11 84.1(3) 3_767 .
C2 Yb C11 150.7(4) . .
Cl Yb C11 116.2(3) . .
C3 Yb C11 120.7(4) . .
C9 Yb C11 48.9(5) . .
C10 Yb C11 30.0(4) . .
Cl Yb C8 118.2(3) 3_767 .
C2 Yb C8 121.0(5) . .
Cl Yb C8 83.8(3) . .
C3 Yb C8 107.7(5) . .
C9 Yb C8 28.9(4) . .
C10 Yb C8 48.9(5) . .
C11 Yb C8 47.9(5) . .
Cl Yb N1 89.9(2) 3_767 .
C2 Yb N1 29.4(4) . .
Cl Yb N1 87.6(2) . .
C3 Yb N1 49.7(4) . .
C9 Yb N1 133.6(4) . .
C10 Yb N1 135.0(3) . .
C11 Yb N1 155.1(4) . .
C8 Yb N1 150.1(4) . .
Cl Yb N2 89.2(2) 3_767 .
C2 Yb N2 150.5(4) . .
Cl Yb N2 87.9(2) . .
C3 Yb N2 133.1(4) . .
C9 Yb N2 48.9(4) . .
C10 Yb N2 49.4(4) . .
C11 Yb N2 29.1(4) . .
C8 Yb N2 29.6(3) . .
N1 Yb N2 175.4(3) . .
Cl Yb C4 106.6(5) 3_767 .
C2 Yb C4 48.5(5) . .
Cl Yb C4 132.5(4) . .
C3 Yb C4 29.4(4) . .
C9 Yb C4 94.9(5) . .
C10 Yb C4 86.4(5) . .
C11 Yb C4 110.3(5) . .
C8 Yb C4 123.5(5) . .
N1 Yb C4 48.7(4) . .
N2 Yb C4 135.8(4) . .
Cl Yb C5 84.0(4) 3_767 .
C2 Yb C5 47.5(5) . .
Cl Yb C5 115.6(3) . .
C3 Yb C5 48.2(5) . .
C9 Yb C5 123.6(4) . .
C10 Yb C5 110.5(4) . .
C11 Yb C5 126.0(4) . .
C8 Yb C5 152.2(4) . .
N1 Yb C5 29.1(3) . .
N2 Yb C5 155.0(4) . .
C4 Yb C5 28.7(5) . .
Yb Cl Yb 92.37(11) 3_767 .
O1 Li N2 113.1(12) . 3_767
O1 Li N1 110.4(11) . .
N2 Li N1 136.4(11) 3_767 .
C2 N1 C5 105.6(13) . .
C2 N1 Li 132.1(12) . .
C5 N1 Li 122.2(12) . .
C2 N1 Yb 73.6(7) . .
C5 N1 Yb 76.5(7) . .
Li N1 Yb 113.2(7) . .
C11 N2 C8 106.8(13) . .
C11 N2 Li 123.2(12) . 3_767
C8 N2 Li 129.9(12) . 3_767
C11 N2 Yb 75.7(7) . .
C8 N2 Yb 75.3(6) . .
Li N2 Yb 114.1(7) 3_767 .
C15 O1 C13 116.2(12) . .
C15 O1 Li 122.0(12) . .
C13 O1 Li 121.6(11) . .
N1 C2 C3 110.1(15) . .
N1 C2 C1 121.0(13) . .
C3 C2 C1 128.6(16) . .
N1 C2 Yb 77.1(7) . .
C3 C2 Yb 75.9(8) . .
C1 C2 Yb 118.6(9) . .
C4 C3 C2 104.9(14) . .
C4 C3 Yb 75.5(8) . .
C2 C3 Yb 73.6(7) . .
C5 C4 C3 109.1(15) . .
C5 C4 Yb 77.1(9) . .
C3 C4 Yb 75.1(8) . .
C4 C5 N1 110.2(16) . .
C4 C5 C6 129.9(15) . .
N1 C5 C6 119.8(13) . .
C4 C5 Yb 74.2(9) . .
N1 C5 Yb 74.4(7) . .
C6 C5 Yb 121.8(10) . .
C9 C8 N2 110.2(14) . .
C9 C8 C7 127.6(15) . .
N2 C8 C7 122.0(13) . .
C9 C8 Yb 75.3(8) . .
N2 C8 Yb 75.1(6) . .
C7 C8 Yb 120.3(8) . .
C8 C9 C10 107.5(13) . .
C8 C9 Yb 75.8(8) . .
C10 C9 Yb 74.4(8) . .
C11 C10 C9 105.5(13) . .
C11 C10 Yb 75.7(8) . .
C9 C10 Yb 75.1(8) . .
N2 C11 C10 109.9(15) . .
N2 C11 C12 121.1(13) . .
C10 C11 C12 128.9(15) . .
N2 C11 Yb 75.3(7) . .
C10 C11 Yb 74.3(8) . .
C12 C11 Yb 120.2(9) . .
O1 C13 C14 112.8(15) . .
O1 C15 C16 112.1(15) . .

loop_
_geom_bond_atom_site_label_1
_geom_bond_atom_site_label_2
_geom_bond_distance
_geom_bond_site_symmetry_2
Yb Cl 2.688(3) 3_767
Yb C2 2.691(13) .
Yb Cl 2.711(3) .
Yb C3 2.721(12) .
Yb C9 2.725(14) .
Yb C10 2.716(13) .
Yb C11 2.733(13) .
Yb C8 2.730(12) .
Yb N1 2.735(10) .
Yb N2 2.728(9) .
Yb C4 2.725(15) .
Yb C5 2.761(14) .
Cl Yb 2.688(3) 3_767
Li O1 1.87(2) .
Li N2 1.98(2) 3_767
Li N1 2.02(2) .
N1 C2 1.376(18) .
N1 C5 1.381(16) .
N2 C11 1.370(17) .
N2 C8 1.393(16) .
N2 Li 1.98(2) 3_767
O1 C15 1.460(19) .
O1 C13 1.437(17) .
C1 C2 1.48(2) .
C2 C3 1.420(19) .
C3 C4 1.38(2) .
C4 C5 1.36(2) .
C5 C6 1.48(2) .
C7 C8 1.486(19) .
C8 C9 1.361(19) .
C9 C10 1.43(2) .
C10 C11 1.408(19) .
C11 C12 1.48(2) .
C13 C14 1.44(2) .
C15 C16 1.48(3) .
